data_1540156
loop_
_publ_author_name
'Isobe, M.'
'Marumo, F.'
'Iwai, S.I.'
'Kondo, Y.'

_publ_section_title
;
 The crystal structure of Zn3 Nb2 O8
;
_journal_name_full 'Bulletin of the Tokyo Institute of Technology'
_journal_page_first 1
_journal_page_last 6
_journal_volume 120
_journal_year 1974
_chemical_formula_sum 'Nb2 O8 Zn3'
_chemical_name_systematic 'Zn3 Nb2 O8'
_space_group_IT_number 15
_symmetry_space_group_name_Hall '-C 2yc'
_symmetry_space_group_name_H-M 'C 1 2/c 1'
_cell_angle_alpha 90
_cell_angle_beta 90
_cell_angle_gamma 90
_cell_formula_units_Z 4
_cell_length_a 19.093
_cell_length_b 5.927
_cell_length_c 5.22
_cell_volume 590.717
_citation_journal_id_ASTM BTITA5
_cod_data_source_file Isobe_BTITA5_1974_1407.cif
_cod_data_source_block Nb2O8Zn3
_cod_original_cell_volume 590.7172
_cod_database_code 1540156

loop_
_symmetry_equiv_pos_as_xyz
x,y,z
-x,y,-z+1/2
-x,-y,-z
x,-y,z-1/2
x+1/2,y+1/2,z
-x+1/2,y+1/2,-z+1/2
-x+1/2,-y+1/2,-z
x+1/2,-y+1/2,z-1/2

loop_
_atom_site_label
_atom_site_type_symbol
_atom_site_fract_x
_atom_site_fract_y
_atom_site_fract_z
_atom_site_occupancy
_atom_site_U_iso_or_equiv
Zn1 Zn+2 0 0.656 0.25 1 0.0
Zn2 Zn+2 0.2792 0.1533 0.2409 1 0.0
O3 O-2 0.4311 0.3856 0.0745 1 0.0
O2 O-2 0.1919 0.3554 0.1278 1 0.0
Nb1 Nb+5 0.1149 0.1637 0.2596 1 0.0
O1 O-2 0.3193 0.3997 0.4482 1 0.0
O4 O-2 0.0591 0.376 0.4127 1 0.0
